data_4339586
loop_
_publ_author_name
'Liddle, Brendan J.'
'Lindeman, Sergey V.'
'Reger, Daniel L.'
'Gardinier, James R.'

_publ_section_title
;
 A thallium mediated route to sigma-arylalkynyl complexes of
 bipyridyltricarbonylrhenium(I).
;
_journal_issue 21
_journal_name_full 'Inorganic chemistry'
_journal_page_first 8484
_journal_page_last 8486
_journal_paper_doi 10.1021/ic701406y
_journal_volume 46
_journal_year 2007
_chemical_formula_sum 'C17 H16 Br N2 O3.5 Re'
_chemical_formula_weight 570.43
_chemical_name_systematic
; 
 ? 
;
_space_group_IT_number 2
_symmetry_cell_setting triclinic
_symmetry_space_group_name_Hall '-P 1'
_symmetry_space_group_name_H-M 'P -1'
_atom_sites_solution_hydrogens difmap
_atom_sites_solution_primary direct
_atom_sites_solution_secondary difmap
_audit_creation_method SHELXL-97
_cell_angle_alpha 79.7850(10)
_cell_angle_beta 88.9520(10)
_cell_angle_gamma 87.2710(10)
_cell_formula_units_Z 2
_cell_length_a 8.2628(2)
_cell_length_b 9.5792(2)
_cell_length_c 11.4401(2)
_cell_measurement_reflns_used 3707
_cell_measurement_temperature 100(2)
_cell_measurement_theta_max 66
_cell_measurement_theta_min 4
_cell_volume 890.09(3)
_computing_cell_refinement 'SAINT v7.23A (Bruker, 2005)'
_computing_data_collection 'APEX2 v2.0-2 (Bruker, 2005)'
_computing_data_reduction 'SADABS-2004/1 (Bruker, 2005)'
_computing_molecular_graphics 'XP v5.1 (Bruker, 1998)'
_computing_publication_material 'XCIF v6.12 (Bruker, 2001)'
_computing_structure_refinement 'SHELXL-97 v.97-2 (Sheldrick, 1993-1997)'
_computing_structure_solution 'XS/SHELXTL v6.12 (Bruker, 2001)'
_diffrn_ambient_temperature 100(2)
_diffrn_measured_fraction_theta_full 0.951
_diffrn_measured_fraction_theta_max 0.951
_diffrn_measurement_device_type 'Bruker APEX2 CCD detector'
_diffrn_measurement_method '\w scans'
_diffrn_radiation_monochromator graphite
_diffrn_radiation_source 'fine-focus sealed tube'
_diffrn_radiation_type CuK\a
_diffrn_radiation_wavelength 1.54178
_diffrn_reflns_av_R_equivalents 0.0264
_diffrn_reflns_av_sigmaI/netI 0.0297
_diffrn_reflns_limit_h_max 9
_diffrn_reflns_limit_h_min -9
_diffrn_reflns_limit_k_max 11
_diffrn_reflns_limit_k_min -10
_diffrn_reflns_limit_l_max 12
_diffrn_reflns_limit_l_min 0
_diffrn_reflns_number 7208
_diffrn_reflns_theta_full 66.73
_diffrn_reflns_theta_max 66.73
_diffrn_reflns_theta_min 3.93
_exptl_absorpt_coefficient_mu 16.167
_exptl_absorpt_correction_T_max 0.3974
_exptl_absorpt_correction_T_min 0.1251
_exptl_absorpt_correction_type numerical
_exptl_crystal_colour yellow
_exptl_crystal_density_diffrn 2.128
_exptl_crystal_density_method 'not measured'
_exptl_crystal_description plate
_exptl_crystal_F_000 540
_exptl_crystal_size_max 0.22
_exptl_crystal_size_mid 0.16
_exptl_crystal_size_min 0.07
_refine_diff_density_max 2.848
_refine_diff_density_min -1.025
_refine_diff_density_rms 0.150
_refine_ls_extinction_method none
_refine_ls_goodness_of_fit_ref 1.018
_refine_ls_hydrogen_treatment mixed
_refine_ls_matrix_type full
_refine_ls_number_parameters 255
_refine_ls_number_reflns 2883
_refine_ls_number_restraints 0
_refine_ls_restrained_S_all 1.018
_refine_ls_R_factor_all 0.0387
_refine_ls_R_factor_gt 0.0342
_refine_ls_shift/su_max 0.005
_refine_ls_shift/su_mean 0.000
_refine_ls_structure_factor_coef Fsqd
_refine_ls_weighting_details 'calc w=1/[\s^2^(Fo^2^)+(0.0455P)^2^+5.3583P] where P=(Fo^2^+2Fc^2^)/3'
_refine_ls_weighting_scheme calc
_refine_ls_wR_factor_gt 0.0816
_refine_ls_wR_factor_ref 0.0836
_reflns_number_gt 2635
_reflns_number_total 2883
_reflns_threshold_expression >2sigma(I)
_cod_data_source_file ic701406y-file001.cif
_cod_data_source_block 66Me2bpyReBr
_cod_original_formula_sum 'C17 H16 Br N2 O3.50 Re'
_cod_database_code 4339586

loop_
_symmetry_equiv_pos_as_xyz
'x, y, z'
'-x, -y, -z'

loop_
_atom_site_label
_atom_site_type_symbol
_atom_site_fract_x
_atom_site_fract_y
_atom_site_fract_z
_atom_site_U_iso_or_equiv
_atom_site_adp_type
_atom_site_occupancy
_atom_site_symmetry_multiplicity
_atom_site_calc_flag
_atom_site_refinement_flags
_atom_site_disorder_assembly
_atom_site_disorder_group
Re1 Re 0.15251(3) 0.23439(3) 0.70058(3) 0.02311(12) Uani 1 1 d . . .
Br1 Br 0.38497(8) 0.09045(8) 0.82685(6) 0.02951(18) Uani 1 1 d . . .
O1 O 0.0669(7) 0.4114(5) 0.8937(5) 0.0381(12) Uani 1 1 d . . .
O2 O 0.3768(7) 0.4827(6) 0.6332(5) 0.0451(14) Uani 1 1 d . . .
O3 O -0.1274(7) 0.4005(5) 0.5613(5) 0.0387(13) Uani 1 1 d . . .
N1 N 0.2173(6) 0.1013(6) 0.5665(5) 0.0219(11) Uani 1 1 d . . .
N2 N 0.0202(6) 0.0382(6) 0.7557(5) 0.0209(11) Uani 1 1 d . . .
C1 C 0.0977(9) 0.3394(8) 0.8253(7) 0.0311(16) Uani 1 1 d . . .
C2 C 0.2949(9) 0.3883(8) 0.6534(7) 0.0311(16) Uani 1 1 d . . .
C3 C -0.0234(10) 0.3384(8) 0.6101(7) 0.0316(17) Uani 1 1 d . . .
C11 C 0.1909(8) -0.0387(7) 0.6040(6) 0.0243(14) Uani 1 1 d . . .
C12 C 0.2504(9) -0.1418(8) 0.5407(6) 0.0291(16) Uani 1 1 d . . .
H12 H 0.237(10) -0.224(9) 0.574(7) 0.035 Uiso 1 1 d . . .
C13 C 0.3296(9) -0.1016(9) 0.4339(7) 0.0312(16) Uani 1 1 d . . .
H13 H 0.372(10) -0.165(9) 0.393(7) 0.037 Uiso 1 1 d . . .
C14 C 0.3488(8) 0.0400(8) 0.3921(6) 0.0294(16) Uani 1 1 d . . .
H14 H 0.397(9) 0.069(8) 0.319(7) 0.035 Uiso 1 1 d . . .
C15 C 0.2923(8) 0.1407(8) 0.4598(6) 0.0264(15) Uani 1 1 d . . .
C16 C 0.3149(10) 0.2934(9) 0.4133(7) 0.0331(17) Uani 1 1 d . . .
H16A H 0.331(11) 0.307(10) 0.341(9) 0.050 Uiso 1 1 d . . .
H16B H 0.397(12) 0.325(10) 0.447(8) 0.050 Uiso 1 1 d . . .
H16C H 0.221(12) 0.345(10) 0.428(8) 0.050 Uiso 1 1 d . . .
C21 C 0.0824(8) -0.0742(7) 0.7083(6) 0.0237(14) Uani 1 1 d . . .
C22 C 0.0387(9) -0.2109(8) 0.7513(7) 0.0306(16) Uani 1 1 d . . .
H22 H 0.090(10) -0.282(9) 0.721(7) 0.037 Uiso 1 1 d . . .
C23 C -0.0745(9) -0.2346(8) 0.8398(7) 0.0320(17) Uani 1 1 d . . .
H23 H -0.102(10) -0.313(9) 0.862(8) 0.038 Uiso 1 1 d . . .
C24 C -0.1472(9) -0.1215(8) 0.8821(6) 0.0272(15) Uani 1 1 d . . .
H24 H -0.233(9) -0.131(8) 0.943(7) 0.033 Uiso 1 1 d . . .
C25 C -0.0982(8) 0.0142(7) 0.8400(6) 0.0242(14) Uani 1 1 d . . .
C26 C -0.1756(9) 0.1375(8) 0.8854(7) 0.0278(16) Uani 1 1 d . . .
H26A H -0.117(11) 0.160(10) 0.933(8) 0.042 Uiso 1 1 d . . .
H26B H -0.258(11) 0.115(9) 0.918(8) 0.042 Uiso 1 1 d . . .
H26C H -0.200(10) 0.211(9) 0.813(8) 0.042 Uiso 1 1 d . . .
O1S O -0.5947(16) 0.3931(14) 1.1018(12) 0.057(3) Uiso 0.50 1 d P A -1
C1S C -0.589(3) 0.540(3) 1.075(2) 0.051(7) Uiso 0.50 1 d P A -1
H1SA H -0.5306 0.5752 1.1379 0.061 Uiso 0.50 1 calc PR A -1
H1SB H -0.7005 0.5834 1.0708 0.061 Uiso 0.50 1 calc PR A -1
C2S C -0.508(4) 0.579(3) 0.963(3) 0.086(8) Uiso 0.50 1 d P A -1
H2SA H -0.4444 0.6644 0.9622 0.103 Uiso 0.50 1 calc PR A -1
H2SB H -0.5861 0.5979 0.8971 0.103 Uiso 0.50 1 calc PR A -1
C3S C -0.394(3) 0.445(3) 0.955(3) 0.054(8) Uiso 0.50 1 d P A -1
H3SA H -0.4168 0.4039 0.8838 0.065 Uiso 0.50 1 calc PR A -1
H3SB H -0.2782 0.4667 0.9553 0.065 Uiso 0.50 1 calc PR A -1
C4S C -0.442(3) 0.350(3) 1.066(2) 0.065(6) Uiso 0.50 1 d P A -1
H4SA H -0.4431 0.2513 1.0520 0.078 Uiso 0.50 1 calc PR A -1
H4SB H -0.3626 0.3539 1.1288 0.078 Uiso 0.50 1 calc PR A -1

loop_
_atom_site_aniso_label
_atom_site_aniso_U_11
_atom_site_aniso_U_22
_atom_site_aniso_U_33
_atom_site_aniso_U_23
_atom_site_aniso_U_13
_atom_site_aniso_U_12
Re1 0.02296(17) 0.02050(18) 0.02513(18) -0.00123(12) 0.00414(11) -0.00554(12)
Br1 0.0237(4) 0.0346(4) 0.0292(4) -0.0032(3) 0.0022(3) -0.0011(3)
O1 0.051(3) 0.028(3) 0.037(3) -0.009(2) 0.009(2) -0.006(3)
O2 0.048(3) 0.038(3) 0.049(3) 0.000(3) 0.006(3) -0.022(3)
O3 0.039(3) 0.023(3) 0.051(3) 0.002(2) -0.011(3) -0.004(3)
N1 0.021(3) 0.018(3) 0.025(3) -0.001(2) 0.000(2) -0.003(2)
N2 0.020(3) 0.019(3) 0.024(3) 0.000(2) -0.001(2) -0.005(2)
C1 0.030(4) 0.029(4) 0.030(4) 0.006(3) -0.001(3) -0.007(3)
C2 0.027(4) 0.031(4) 0.036(4) -0.004(3) -0.001(3) -0.008(3)
C3 0.044(4) 0.024(4) 0.030(4) -0.009(3) 0.010(3) -0.015(4)
C11 0.018(3) 0.028(4) 0.025(4) 0.000(3) -0.001(3) -0.003(3)
C12 0.031(4) 0.026(4) 0.030(4) -0.004(3) 0.000(3) -0.002(3)
C13 0.025(4) 0.039(4) 0.030(4) -0.008(3) 0.001(3) 0.000(3)
C14 0.023(3) 0.040(4) 0.025(4) -0.004(3) 0.003(3) -0.004(3)
C15 0.022(3) 0.031(4) 0.025(4) -0.001(3) -0.001(3) -0.002(3)
C16 0.036(4) 0.035(4) 0.027(4) 0.001(3) 0.008(3) -0.007(4)
C21 0.024(3) 0.023(3) 0.023(3) -0.002(3) -0.002(3) 0.003(3)
C22 0.034(4) 0.024(4) 0.032(4) -0.002(3) 0.001(3) 0.000(3)
C23 0.035(4) 0.026(4) 0.032(4) 0.004(3) -0.004(3) -0.008(3)
C24 0.028(4) 0.027(4) 0.023(4) 0.003(3) 0.005(3) -0.007(3)
C25 0.018(3) 0.025(4) 0.028(4) -0.001(3) -0.003(3) -0.003(3)
C26 0.018(3) 0.033(4) 0.030(4) -0.001(3) 0.005(3) -0.006(3)

loop_
_atom_type_symbol
_atom_type_description
_atom_type_scat_dispersion_real
_atom_type_scat_dispersion_imag
_atom_type_scat_source
C C 0.0181 0.0091 'International Tables Vol C Tables 4.2.6.8 and 6.1.1.4'
H H 0.0000 0.0000 'International Tables Vol C Tables 4.2.6.8 and 6.1.1.4'
N N 0.0311 0.0180 'International Tables Vol C Tables 4.2.6.8 and 6.1.1.4'
O O 0.0492 0.0322 'International Tables Vol C Tables 4.2.6.8 and 6.1.1.4'
Br Br -0.6763 1.2805 'International Tables Vol C Tables 4.2.6.8 and 6.1.1.4'
Re Re -5.2083 5.8923 'International Tables Vol C Tables 4.2.6.8 and 6.1.1.4'

loop_
_geom_angle_atom_site_label_1
_geom_angle_atom_site_label_2
_geom_angle_atom_site_label_3
_geom_angle
C1 Re1 C2 82.0(3)
C1 Re1 C3 88.0(3)
C2 Re1 C3 91.6(3)
C1 Re1 N2 102.3(2)
C2 Re1 N2 172.0(3)
C3 Re1 N2 95.3(2)
C1 Re1 N1 176.2(2)
C2 Re1 N1 100.5(3)
C3 Re1 N1 94.8(2)
N2 Re1 N1 74.9(2)
C1 Re1 Br1 91.4(2)
C2 Re1 Br1 89.7(2)
C3 Re1 Br1 178.5(2)
N2 Re1 Br1 83.43(14)
N1 Re1 Br1 85.73(14)
C11 N1 C15 118.4(6)
C11 N1 Re1 113.5(4)
C15 N1 Re1 127.8(4)
C25 N2 C21 118.3(6)
C25 N2 Re1 127.6(4)
C21 N2 Re1 113.6(4)
O1 C1 Re1 174.8(6)
O2 C2 Re1 175.0(7)
O3 C3 Re1 177.4(6)
N1 C11 C12 121.6(6)
N1 C11 C21 116.6(6)
C12 C11 C21 121.6(6)
C13 C12 C11 119.6(7)
C13 C12 H12 126(6)
C11 C12 H12 115(6)
C14 C13 C12 119.2(7)
C14 C13 H13 120(5)
C12 C13 H13 121(6)
C13 C14 C15 119.7(7)
C13 C14 H14 120(5)
C15 C14 H14 120(5)
N1 C15 C14 121.3(6)
N1 C15 C16 119.7(6)
C14 C15 C16 118.9(7)
C15 C16 H16A 111(6)
C15 C16 H16B 112(6)
H16A C16 H16B 108(9)
C15 C16 H16C 109(6)
H16A C16 H16C 108(8)
H16B C16 H16C 109(8)
N2 C21 C22 121.5(6)
N2 C21 C11 115.9(6)
C22 C21 C11 122.5(6)
C23 C22 C21 119.6(7)
C23 C22 H22 122(5)
C21 C22 H22 118(5)
C22 C23 C24 119.5(7)
C22 C23 H23 119(6)
C24 C23 H23 121(6)
C23 C24 C25 119.9(7)
C23 C24 H24 123(5)
C25 C24 H24 117(5)
N2 C25 C24 121.0(6)
N2 C25 C26 118.6(6)
C24 C25 C26 120.3(6)
C25 C26 H26A 109(6)
C25 C26 H26B 110(6)
H26A C26 H26B 108(9)
C25 C26 H26C 106(5)
H26A C26 H26C 116(8)
H26B C26 H26C 109(8)
C1S O1S C4S 101.8(18)
O1S C1S C2S 109(2)
O1S C1S H1SA 109.8
C2S C1S H1SA 109.8
O1S C1S H1SB 109.8
C2S C1S H1SB 109.8
H1SA C1S H1SB 108.3
C1S C2S C3S 103(2)
C1S C2S H2SA 111.2
C3S C2S H2SA 111.2
C1S C2S H2SB 111.2
C3S C2S H2SB 111.2
H2SA C2S H2SB 109.1
C4S C3S C2S 100(2)
C4S C3S H3SA 111.8
C2S C3S H3SA 111.8
C4S C3S H3SB 111.8
C2S C3S H3SB 111.8
H3SA C3S H3SB 109.5
O1S C4S C3S 110(2)
O1S C4S H4SA 109.7
C3S C4S H4SA 109.7
O1S C4S H4SB 109.7
C3S C4S H4SB 109.7
H4SA C4S H4SB 108.2

loop_
_geom_bond_atom_site_label_1
_geom_bond_atom_site_label_2
_geom_bond_distance
Re1 C1 1.922(8)
Re1 C2 1.925(7)
Re1 C3 1.930(9)
Re1 N2 2.208(5)
Re1 N1 2.205(5)
Re1 Br1 2.6115(8)
O1 C1 1.149(9)
O2 C2 1.144(9)
O3 C3 1.121(9)
N1 C11 1.360(9)
N1 C15 1.360(9)
N2 C25 1.359(8)
N2 C21 1.365(8)
C11 C12 1.391(10)
C11 C21 1.480(9)
C12 C13 1.378(11)
C12 H12 0.83(8)
C13 C14 1.371(11)
C13 H13 0.89(8)
C14 C15 1.399(10)
C14 H14 0.92(8)
C15 C16 1.485(10)
C16 H16A 0.83(10)
C16 H16B 0.87(10)
C16 H16C 0.93(10)
C21 C22 1.378(10)
C22 C23 1.362(11)
C22 H22 0.90(8)
C23 C24 1.373(11)
C23 H23 0.79(9)
C24 C25 1.381(10)
C24 H24 0.98(8)
C25 C26 1.486(10)
C26 H26A 0.81(9)
C26 H26B 0.79(9)
C26 H26C 1.00(9)
O1S C1S 1.39(3)
O1S C4S 1.39(3)
C1S C2S 1.43(4)
C1S H1SA 0.9900
C1S H1SB 0.9900
C2S C3S 1.57(4)
C2S H2SA 0.9900
C2S H2SB 0.9900
C3S C4S 1.48(4)
C3S H3SA 0.9900
C3S H3SB 0.9900
C4S H4SA 0.9900
C4S H4SB 0.9900

loop_
_geom_torsion_atom_site_label_1
_geom_torsion_atom_site_label_2
_geom_torsion_atom_site_label_3
_geom_torsion_atom_site_label_4
_geom_torsion
C1 Re1 N1 C11 23(4)
C2 Re1 N1 C11 153.5(5)
C3 Re1 N1 C11 -114.0(5)
N2 Re1 N1 C11 -19.8(4)
Br1 Re1 N1 C11 64.6(4)
C1 Re1 N1 C15 -150(4)
C2 Re1 N1 C15 -19.8(6)
C3 Re1 N1 C15 72.7(6)
N2 Re1 N1 C15 167.0(6)
Br1 Re1 N1 C15 -108.7(5)
C1 Re1 N2 C25 13.6(6)
C2 Re1 N2 C25 135.1(18)
C3 Re1 N2 C25 -75.5(6)
N1 Re1 N2 C25 -169.0(6)
Br1 Re1 N2 C25 103.7(5)
C1 Re1 N2 C21 -157.5(4)
C2 Re1 N2 C21 -36(2)
C3 Re1 N2 C21 113.4(5)
N1 Re1 N2 C21 19.9(4)
Br1 Re1 N2 C21 -67.5(4)
C2 Re1 C1 O1 33(7)
C3 Re1 C1 O1 -58(7)
N2 Re1 C1 O1 -153(7)
N1 Re1 C1 O1 165(5)
Br1 Re1 C1 O1 123(7)
C1 Re1 C2 O2 10(8)
C3 Re1 C2 O2 98(8)
N2 Re1 C2 O2 -112(7)
N1 Re1 C2 O2 -167(8)
Br1 Re1 C2 O2 -81(8)
C1 Re1 C3 O3 -12(14)
C2 Re1 C3 O3 -94(14)
N2 Re1 C3 O3 90(14)
N1 Re1 C3 O3 165(14)
Br1 Re1 C3 O3 56(19)
C15 N1 C11 C12 5.4(9)
Re1 N1 C11 C12 -168.5(5)
C15 N1 C11 C21 -168.7(6)
Re1 N1 C11 C21 17.4(7)
N1 C11 C12 C13 -4.0(10)
C21 C11 C12 C13 169.8(6)
C11 C12 C13 C14 0.3(11)
C12 C13 C14 C15 1.9(10)
C11 N1 C15 C14 -3.2(9)
Re1 N1 C15 C14 169.7(5)
C11 N1 C15 C16 176.7(6)
Re1 N1 C15 C16 -10.4(9)
C13 C14 C15 N1 -0.4(10)
C13 C14 C15 C16 179.7(7)
C25 N2 C21 C22 -6.0(9)
Re1 N2 C21 C22 166.1(5)
C25 N2 C21 C11 170.5(6)
Re1 N2 C21 C11 -17.5(7)
N1 C11 C21 N2 0.1(8)
C12 C11 C21 N2 -174.0(6)
N1 C11 C21 C22 176.5(6)
C12 C11 C21 C22 2.4(10)
N2 C21 C22 C23 2.9(11)
C11 C21 C22 C23 -173.3(7)
C21 C22 C23 C24 2.1(11)
C22 C23 C24 C25 -3.9(11)
C21 N2 C25 C24 4.1(9)
Re1 N2 C25 C24 -166.7(5)
C21 N2 C25 C26 -175.3(6)
Re1 N2 C25 C26 13.9(8)
C23 C24 C25 N2 0.8(10)
C23 C24 C25 C26 -179.8(7)
C4S O1S C1S C2S 40(3)
O1S C1S C2S C3S -27(3)
C1S C2S C3S C4S 3(3)
C1S O1S C4S C3S -38(2)
C2S C3S C4S O1S 22(3)
